data_7003792
loop_
_publ_author_name
'Baunemann, Arne'
'Bekermann, Daniela'
'Thiede, Tobias B.'
'Parala, Harish'
'Winter, Manuela'
'Gemel, Christian'
'Fischer, Roland A.'

_publ_section_title
;
 Mixed amido/imido/guanidinato complexes of niobium: potential
 precursors for MOCVD of niobium nitride thin films
;
_journal_issue 28
_journal_name_full 'Dalton Transactions'
_journal_page_first 3715
_journal_page_last 3722
_journal_paper_doi 10.1039/b719688a
_journal_year 2008
_chemical_formula_sum 'C24 H55 N8 Nb'
_chemical_formula_weight 548.67
_chemical_name_systematic
;
?
;
_space_group_IT_number 14
_symmetry_cell_setting monoclinic
_symmetry_space_group_name_Hall '-P 2ybc'
_symmetry_space_group_name_H-M 'P 1 21/c 1'
_atom_sites_solution_hydrogens geom
_atom_sites_solution_primary direct
_atom_sites_solution_secondary difmap
_audit_creation_method SHELXL-97
_cell_angle_alpha 90.00
_cell_angle_beta 113.094(4)
_cell_angle_gamma 90.00
_cell_formula_units_Z 8
_cell_length_a 19.7356(8)
_cell_length_b 18.2221(4)
_cell_length_c 18.3713(8)
_cell_measurement_reflns_used 16722
_cell_measurement_temperature 108(2)
_cell_measurement_theta_max 27.5
_cell_measurement_theta_min 2.53
_cell_volume 6077.3(4)
_computing_cell_refinement 'CrysAlis RED 1.171.13, Oxford Diffraction'
_computing_data_collection 'CrysAlis CCD 1.171.13, Oxford Diffraction'
_computing_data_reduction 'CrysAlis RED 1.171.13, Oxford Diffraction'
_computing_molecular_graphics SHELXL-97
_computing_publication_material SHELXL-97
_computing_structure_refinement 'SHELXL-97 (Sheldrick, 1997)'
_computing_structure_solution 'SHELXS-97 (Sheldrick, 1990)'
_diffrn_ambient_temperature 108(2)
_diffrn_measured_fraction_theta_full 0.997
_diffrn_measured_fraction_theta_max 0.997
_diffrn_measurement_device_type 'Sapphire2-CCD, Oxford Diffraction'
_diffrn_measurement_method '620 images at 1.0 deg. in \w and 30 sec.'
_diffrn_radiation_monochromator graphite
_diffrn_radiation_source 'Enhance (Mo) X-ray Source'
_diffrn_radiation_type MoK\a
_diffrn_radiation_wavelength 0.71073
_diffrn_reflns_av_R_equivalents 0.0512
_diffrn_reflns_av_sigmaI/netI 0.0453
_diffrn_reflns_limit_h_max 25
_diffrn_reflns_limit_h_min -24
_diffrn_reflns_limit_k_max 23
_diffrn_reflns_limit_k_min -19
_diffrn_reflns_limit_l_max 23
_diffrn_reflns_limit_l_min -23
_diffrn_reflns_number 61092
_diffrn_reflns_theta_full 27.50
_diffrn_reflns_theta_max 27.50
_diffrn_reflns_theta_min 2.66
_exptl_absorpt_coefficient_mu 0.421
_exptl_absorpt_correction_T_max 0.971
_exptl_absorpt_correction_T_min 0.940
_exptl_absorpt_correction_type empirical
_exptl_absorpt_process_details sadabs
_exptl_crystal_colour colourless
_exptl_crystal_density_diffrn 1.199
_exptl_crystal_density_method 'not measured'
_exptl_crystal_description prism
_exptl_crystal_F_000 2368
_exptl_crystal_size_max 0.14
_exptl_crystal_size_mid 0.10
_exptl_crystal_size_min 0.06
_refine_diff_density_max 1.966
_refine_diff_density_min -0.487
_refine_diff_density_rms 0.083
_refine_ls_extinction_method none
_refine_ls_goodness_of_fit_ref 1.035
_refine_ls_hydrogen_treatment constr
_refine_ls_matrix_type full
_refine_ls_number_parameters 629
_refine_ls_number_reflns 13926
_refine_ls_number_restraints 0
_refine_ls_restrained_S_all 1.035
_refine_ls_R_factor_all 0.0604
_refine_ls_R_factor_gt 0.0375
_refine_ls_shift/su_max 0.001
_refine_ls_shift/su_mean 0.000
_refine_ls_structure_factor_coef Fsqd
_refine_ls_weighting_details 'calc w=1/[\s^2^(Fo^2^)+(0.0372P)^2^+5.9016P] where P=(Fo^2^+2Fc^2^)/3'
_refine_ls_weighting_scheme calc
_refine_ls_wR_factor_gt 0.0814
_refine_ls_wR_factor_ref 0.0915
_reflns_number_gt 10574
_reflns_number_total 13926
_reflns_threshold_expression >2sigma(I)
_cod_data_source_file b719688a.txt
_cod_data_source_block cvd105
_cod_original_sg_symbol_H-M P2(1)/c
_cod_database_code 7003792

loop_
_symmetry_equiv_pos_as_xyz
'x, y, z'
'-x, y+1/2, -z+1/2'
'-x, -y, -z'
'x, -y-1/2, z-1/2'

loop_
_atom_site_label
_atom_site_type_symbol
_atom_site_fract_x
_atom_site_fract_y
_atom_site_fract_z
_atom_site_U_iso_or_equiv
_atom_site_adp_type
_atom_site_occupancy
_atom_site_symmetry_multiplicity
_atom_site_calc_flag
_atom_site_refinement_flags
_atom_site_disorder_assembly
_atom_site_disorder_group
Nb1 Nb 0.119577(11) 0.622016(11) 0.223805(12) 0.01351(6) Uani 1 1 d . . .
Nb2 Nb 0.624042(11) 0.654541(11) 0.269945(12) 0.01340(6) Uani 1 1 d . . .
N1 N 0.17400(11) 0.72951(11) 0.25640(12) 0.0180(4) Uani 1 1 d . . .
N2 N 0.23109(11) 0.63407(12) 0.32877(12) 0.0202(4) Uani 1 1 d . . .
N3 N 0.06611(11) 0.63537(11) 0.32103(12) 0.0173(4) Uani 1 1 d . . .
N4 N 0.08443(11) 0.52904(11) 0.27139(11) 0.0158(4) Uani 1 1 d . . .
N5 N 0.02495(11) 0.65645(11) 0.13813(12) 0.0185(4) Uani 1 1 d . . .
N6 N 0.15662(11) 0.58165(11) 0.15932(12) 0.0170(4) Uani 1 1 d . . .
N7 N 0.03308(12) 0.52361(12) 0.36932(13) 0.0219(5) Uani 1 1 d . . .
N8 N 0.29257(12) 0.75071(13) 0.36147(14) 0.0279(5) Uani 1 1 d . . .
C1 C 0.23399(13) 0.70505(14) 0.31607(14) 0.0193(5) Uani 1 1 d . . .
C2 C 0.06007(12) 0.56366(13) 0.32190(13) 0.0159(5) Uani 1 1 d . . .
C3 C 0.36720(15) 0.73395(18) 0.3723(2) 0.0380(7) Uani 1 1 d . . .
H3A H 0.3679 0.6890 0.3433 0.057 Uiso 1 1 calc R . .
H3B H 0.3971 0.7268 0.4287 0.057 Uiso 1 1 calc R . .
H3C H 0.3874 0.7746 0.3522 0.057 Uiso 1 1 calc R . .
C4 C 0.28096(16) 0.82148(15) 0.39029(17) 0.0296(6) Uani 1 1 d . . .
H4A H 0.2280 0.8299 0.3743 0.044 Uiso 1 1 calc R . .
H4B H 0.3017 0.8600 0.3680 0.044 Uiso 1 1 calc R . .
H4C H 0.3053 0.8225 0.4481 0.044 Uiso 1 1 calc R . .
C5 C 0.28218(14) 0.59660(16) 0.39941(15) 0.0248(6) Uani 1 1 d . . .
H5 H 0.3139 0.6342 0.4371 0.030 Uiso 1 1 calc R . .
C9 C 0.06379(15) 0.68219(14) 0.38480(15) 0.0235(6) Uani 1 1 d . . .
H9 H 0.0610 0.6502 0.4278 0.028 Uiso 1 1 calc R . .
C11 C 0.07351(15) 0.46160(15) 0.41589(16) 0.0262(6) Uani 1 1 d . . .
H11A H 0.1132 0.4480 0.3990 0.039 Uiso 1 1 calc R . .
H11B H 0.0400 0.4199 0.4080 0.039 Uiso 1 1 calc R . .
H11C H 0.0946 0.4751 0.4720 0.039 Uiso 1 1 calc R . .
C12 C -0.02794(15) 0.54855(15) 0.38763(17) 0.0274(6) Uani 1 1 d . . .
H12A H -0.0092 0.5697 0.4409 0.041 Uiso 1 1 calc R . .
H12B H -0.0602 0.5070 0.3852 0.041 Uiso 1 1 calc R . .
H12C H -0.0558 0.5859 0.3491 0.041 Uiso 1 1 calc R . .
C13 C 0.24079(16) 0.55404(18) 0.44015(17) 0.0353(7) Uani 1 1 d . . .
H13A H 0.2092 0.5877 0.4543 0.053 Uiso 1 1 calc R . .
H13B H 0.2761 0.5308 0.4882 0.053 Uiso 1 1 calc R . .
H13C H 0.2104 0.5162 0.4043 0.053 Uiso 1 1 calc R . .
C14 C 0.05665(14) 0.45641(13) 0.23880(15) 0.0191(5) Uani 1 1 d . . .
H14 H 0.0317 0.4340 0.2714 0.023 Uiso 1 1 calc R . .
C16 C 0.00535(15) 0.65115(16) 0.05314(15) 0.0263(6) Uani 1 1 d . . .
H16A H -0.0380 0.6195 0.0295 0.040 Uiso 1 1 calc R . .
H16B H 0.0467 0.6302 0.0433 0.040 Uiso 1 1 calc R . .
H16C H -0.0058 0.7002 0.0295 0.040 Uiso 1 1 calc R . .
C17 C -0.03687(15) 0.69057(17) 0.14998(17) 0.0308(6) Uani 1 1 d . . .
H17A H -0.0476 0.7384 0.1234 0.046 Uiso 1 1 calc R . .
H17B H -0.0242 0.6973 0.2067 0.046 Uiso 1 1 calc R . .
H17C H -0.0803 0.6589 0.1278 0.046 Uiso 1 1 calc R . .
C18 C 0.19151(14) 0.54858(14) 0.11049(15) 0.0208(5) Uani 1 1 d . . .
C19 C 0.13256(17) 0.72959(16) 0.41911(17) 0.0337(7) Uani 1 1 d . . .
H19A H 0.1763 0.6981 0.4389 0.051 Uiso 1 1 calc R . .
H19B H 0.1304 0.7592 0.4627 0.051 Uiso 1 1 calc R . .
H19C H 0.1353 0.7621 0.3778 0.051 Uiso 1 1 calc R . .
C22 C 0.17020(14) 0.79916(14) 0.21520(15) 0.0225(5) Uani 1 1 d . . .
H22 H 0.2167 0.8270 0.2442 0.027 Uiso 1 1 calc R . .
C110 C 0.10588(18) 0.84442(16) 0.2159(2) 0.0391(7) Uani 1 1 d . . .
H11D H 0.0597 0.8181 0.1872 0.059 Uiso 1 1 calc R . .
H11E H 0.1049 0.8918 0.1903 0.059 Uiso 1 1 calc R . .
H11F H 0.1115 0.8526 0.2707 0.059 Uiso 1 1 calc R . .
C111 C -0.00362(18) 0.73273(16) 0.35525(18) 0.0345(7) Uani 1 1 d . . .
H11G H 0.0000 0.7663 0.3153 0.052 Uiso 1 1 calc R . .
H11H H -0.0055 0.7611 0.3997 0.052 Uiso 1 1 calc R . .
H11I H -0.0484 0.7031 0.3318 0.052 Uiso 1 1 calc R . .
C112 C 0.14169(16) 0.48858(16) 0.05755(17) 0.0313(6) Uani 1 1 d . . .
H11J H 0.1341 0.4500 0.0907 0.047 Uiso 1 1 calc R . .
H11K H 0.1651 0.4675 0.0241 0.047 Uiso 1 1 calc R . .
H11L H 0.0941 0.5099 0.0240 0.047 Uiso 1 1 calc R . .
C113 C 0.12171(15) 0.40769(15) 0.24482(17) 0.0276(6) Uani 1 1 d . . .
H11M H 0.1499 0.4315 0.2178 0.041 Uiso 1 1 calc R . .
H11N H 0.1034 0.3602 0.2198 0.041 Uiso 1 1 calc R . .
H11O H 0.1536 0.4001 0.3006 0.041 Uiso 1 1 calc R . .
C114 C 0.20522(17) 0.60694(16) 0.05863(18) 0.0313(6) Uani 1 1 d . . .
H11V H 0.1582 0.6289 0.0242 0.047 Uiso 1 1 calc R . .
H11W H 0.2288 0.5844 0.0261 0.047 Uiso 1 1 calc R . .
H11Z H 0.2375 0.6451 0.0922 0.047 Uiso 1 1 calc R . .
C115 C 0.26523(15) 0.51474(18) 0.16423(18) 0.0336(7) Uani 1 1 d . . .
H11P H 0.2964 0.5526 0.1993 0.050 Uiso 1 1 calc R . .
H11Q H 0.2899 0.4944 0.1317 0.050 Uiso 1 1 calc R . .
H11R H 0.2565 0.4755 0.1961 0.050 Uiso 1 1 calc R . .
C116 C 0.00067(15) 0.46315(15) 0.15385(16) 0.0259(6) Uani 1 1 d . . .
H11S H -0.0409 0.4933 0.1526 0.039 Uiso 1 1 calc R . .
H11T H -0.0172 0.4142 0.1329 0.039 Uiso 1 1 calc R . .
H11U H 0.0240 0.4862 0.1214 0.039 Uiso 1 1 calc R . .
C123 C 0.33155(17) 0.54340(18) 0.37905(19) 0.0394(8) Uani 1 1 d . . .
H12D H 0.3013 0.5051 0.3437 0.059 Uiso 1 1 calc R . .
H12E H 0.3665 0.5208 0.4277 0.059 Uiso 1 1 calc R . .
H12F H 0.3587 0.5700 0.3526 0.059 Uiso 1 1 calc R . .
C125 C 0.16379(19) 0.78637(17) 0.13121(17) 0.0373(7) Uani 1 1 d . . .
H12G H 0.2080 0.7611 0.1323 0.056 Uiso 1 1 calc R . .
H12H H 0.1588 0.8336 0.1041 0.056 Uiso 1 1 calc R . .
H12I H 0.1204 0.7561 0.1029 0.056 Uiso 1 1 calc R . .
N21 N 0.44485(12) 0.77414(12) 0.12497(14) 0.0283(5) Uani 1 1 d . . .
N22 N 0.73250(12) 0.56179(12) 0.14304(13) 0.0237(5) Uani 1 1 d . . .
N23 N 0.57154(11) 0.60075(12) 0.32793(12) 0.0200(4) Uani 1 1 d . . .
N24 N 0.67115(11) 0.56076(11) 0.23219(12) 0.0164(4) Uani 1 1 d . . .
N25 N 0.55855(11) 0.75260(11) 0.23765(12) 0.0175(4) Uani 1 1 d . . .
N26 N 0.67208(11) 0.66657(11) 0.17454(12) 0.0172(4) Uani 1 1 d . . .
N27 N 0.50965(11) 0.65978(11) 0.15352(12) 0.0173(4) Uani 1 1 d . . .
N28 N 0.70312(11) 0.68276(11) 0.35270(11) 0.0169(4) Uani 1 1 d . . .
C21 C 0.71280(17) 0.46200(16) 0.32940(18) 0.0356(7) Uani 1 1 d . . .
H21A H 0.7630 0.4819 0.3503 0.053 Uiso 1 1 calc R . .
H21B H 0.7148 0.4085 0.3356 0.053 Uiso 1 1 calc R . .
H21C H 0.6852 0.4831 0.3585 0.053 Uiso 1 1 calc R . .
C23 C 0.77398(13) 0.70210(14) 0.41334(15) 0.0209(5) Uani 1 1 d . . .
C24 C 0.45707(17) 0.85067(16) 0.11131(19) 0.0357(7) Uani 1 1 d . . .
H24A H 0.4398 0.8820 0.1438 0.054 Uiso 1 1 calc R . .
H24B H 0.4299 0.8625 0.0553 0.054 Uiso 1 1 calc R . .
H24C H 0.5098 0.8590 0.1256 0.054 Uiso 1 1 calc R . .
C25 C 0.55211(17) 0.78207(18) 0.36544(17) 0.0357(7) Uani 1 1 d . . .
H25A H 0.5164 0.7423 0.3570 0.054 Uiso 1 1 calc R . .
H25B H 0.5416 0.8215 0.3957 0.054 Uiso 1 1 calc R . .
H25C H 0.6020 0.7633 0.3949 0.054 Uiso 1 1 calc R . .
C26 C 0.66448(19) 0.79521(16) 0.1381(2) 0.0378(7) Uani 1 1 d . . .
H26A H 0.6116 0.7891 0.1072 0.057 Uiso 1 1 calc R . .
H26B H 0.6839 0.8329 0.1134 0.057 Uiso 1 1 calc R . .
H26C H 0.6727 0.8102 0.1921 0.057 Uiso 1 1 calc R . .
C27 C 0.59785(16) 0.44727(15) 0.20680(18) 0.0296(6) Uani 1 1 d . . .
H27A H 0.5679 0.4667 0.2342 0.044 Uiso 1 1 calc R . .
H27B H 0.6019 0.3939 0.2133 0.044 Uiso 1 1 calc R . .
H27C H 0.5745 0.4593 0.1504 0.044 Uiso 1 1 calc R . .
C28 C 0.72258(17) 0.57953(16) 0.06294(17) 0.0324(7) Uani 1 1 d . . .
H28A H 0.6726 0.5982 0.0342 0.049 Uiso 1 1 calc R . .
H28B H 0.7300 0.5353 0.0366 0.049 Uiso 1 1 calc R . .
H28C H 0.7584 0.6171 0.0637 0.049 Uiso 1 1 calc R . .
C29 C 0.80332(16) 0.52856(17) 0.1900(2) 0.0351(7) Uani 1 1 d . . .
H29A H 0.8430 0.5585 0.1860 0.053 Uiso 1 1 calc R . .
H29B H 0.8054 0.4790 0.1701 0.053 Uiso 1 1 calc R . .
H29C H 0.8093 0.5257 0.2454 0.053 Uiso 1 1 calc R . .
C210 C 0.77549(15) 0.68457(19) 0.49552(16) 0.0333(7) Uani 1 1 d . . .
H21D H 0.7354 0.7108 0.5031 0.050 Uiso 1 1 calc R . .
H21E H 0.8228 0.7001 0.5361 0.050 Uiso 1 1 calc R . .
H21F H 0.7693 0.6316 0.5000 0.050 Uiso 1 1 calc R . .
C211 C 0.59755(16) 0.58914(18) 0.41304(16) 0.0330(7) Uani 1 1 d . . .
H21G H 0.5644 0.6139 0.4333 0.050 Uiso 1 1 calc R . .
H21H H 0.6473 0.6093 0.4391 0.050 Uiso 1 1 calc R . .
H21I H 0.5984 0.5364 0.4240 0.050 Uiso 1 1 calc R . .
C212 C 0.83304(14) 0.65598(16) 0.40017(16) 0.0251(6) Uani 1 1 d . . .
H21V H 0.8237 0.6038 0.4053 0.038 Uiso 1 1 calc R . .
H21W H 0.8817 0.6691 0.4398 0.038 Uiso 1 1 calc R . .
H21Z H 0.8316 0.6655 0.3471 0.038 Uiso 1 1 calc R . .
C213 C 0.42021(15) 0.56661(15) 0.07244(16) 0.0283(6) Uani 1 1 d . . .
H21J H 0.4512 0.5259 0.1021 0.042 Uiso 1 1 calc R . .
H21K H 0.3920 0.5512 0.0177 0.042 Uiso 1 1 calc R . .
H21L H 0.3862 0.5807 0.0971 0.042 Uiso 1 1 calc R . .
C214 C 0.78645(15) 0.73136(16) 0.18611(17) 0.0284(6) Uani 1 1 d . . .
H21M H 0.7965 0.7476 0.2402 0.043 Uiso 1 1 calc R . .
H21N H 0.8057 0.7677 0.1598 0.043 Uiso 1 1 calc R . .
H21O H 0.8105 0.6840 0.1877 0.043 Uiso 1 1 calc R . .
C215 C 0.49720(14) 0.57030(16) 0.29200(16) 0.0270(6) Uani 1 1 d . . .
H21X H 0.4980 0.5188 0.3077 0.041 Uiso 1 1 calc R . .
H21Y H 0.4796 0.5735 0.2343 0.041 Uiso 1 1 calc R . .
H210 H 0.4642 0.5982 0.3100 0.041 Uiso 1 1 calc R . .
C216 C 0.52152(16) 0.61082(16) 0.03492(15) 0.0287(6) Uani 1 1 d . . .
H21P H 0.5519 0.6533 0.0346 0.043 Uiso 1 1 calc R . .
H21Q H 0.4934 0.5946 -0.0195 0.043 Uiso 1 1 calc R . .
H21R H 0.5534 0.5708 0.0650 0.043 Uiso 1 1 calc R . .
C217 C 0.54649(14) 0.81159(15) 0.28610(16) 0.0258(6) Uani 1 1 d . . .
H217 H 0.4955 0.8310 0.2575 0.031 Uiso 1 1 calc R . .
C218 C 0.79008(16) 0.78373(16) 0.40860(18) 0.0332(7) Uani 1 1 d . . .
H21S H 0.7842 0.7959 0.3545 0.050 Uiso 1 1 calc R . .
H21T H 0.8407 0.7945 0.4452 0.050 Uiso 1 1 calc R . .
H21U H 0.7556 0.8131 0.4231 0.050 Uiso 1 1 calc R . .
C219 C 0.70357(14) 0.72324(14) 0.14043(15) 0.0211(5) Uani 1 1 d . . .
H219 H 0.6944 0.7088 0.0848 0.025 Uiso 1 1 calc R . .
C220 C 0.46880(14) 0.63210(14) 0.07313(14) 0.0212(5) Uani 1 1 d . . .
H220 H 0.4363 0.6724 0.0411 0.025 Uiso 1 1 calc R . .
C221 C 0.60028(16) 0.87474(15) 0.29717(19) 0.0339(7) Uani 1 1 d . . .
H22A H 0.6509 0.8563 0.3216 0.051 Uiso 1 1 calc R . .
H22B H 0.5925 0.9121 0.3315 0.051 Uiso 1 1 calc R . .
H22C H 0.5921 0.8965 0.2456 0.051 Uiso 1 1 calc R . .
C222 C 0.67457(14) 0.48141(13) 0.24193(16) 0.0215(5) Uani 1 1 d . . .
H222 H 0.7043 0.4609 0.2134 0.026 Uiso 1 1 calc R . .
C223 C 0.50340(13) 0.72858(14) 0.17161(15) 0.0191(5) Uani 1 1 d . . .
C224 C 0.69294(13) 0.59704(14) 0.18178(14) 0.0168(5) Uani 1 1 d . . .
C225 C 0.37019(15) 0.75461(17) 0.1121(2) 0.0378(7) Uani 1 1 d . . .
H22D H 0.3678 0.7022 0.1227 0.057 Uiso 1 1 calc R . .
H22E H 0.3377 0.7651 0.0571 0.057 Uiso 1 1 calc R . .
H22F H 0.3543 0.7833 0.1477 0.057 Uiso 1 1 calc R . .

loop_
_atom_site_aniso_label
_atom_site_aniso_U_11
_atom_site_aniso_U_22
_atom_site_aniso_U_33
_atom_site_aniso_U_23
_atom_site_aniso_U_13
_atom_site_aniso_U_12
Nb1 0.01326(10) 0.01322(11) 0.01325(10) 0.00036(8) 0.00433(8) 0.00004(8)
Nb2 0.01211(10) 0.01451(11) 0.01337(10) -0.00129(8) 0.00476(8) 0.00040(8)
N1 0.0163(10) 0.0178(11) 0.0180(10) -0.0005(8) 0.0047(8) -0.0039(8)
N2 0.0179(10) 0.0215(11) 0.0176(10) 0.0027(9) 0.0031(8) 0.0001(8)
N3 0.0218(10) 0.0165(11) 0.0158(10) -0.0023(8) 0.0097(8) 0.0005(8)
N4 0.0174(10) 0.0135(10) 0.0159(10) 0.0010(8) 0.0061(8) 0.0012(8)
N5 0.0158(10) 0.0198(11) 0.0176(10) 0.0008(9) 0.0042(8) -0.0002(8)
N6 0.0163(10) 0.0166(10) 0.0175(10) 0.0000(8) 0.0059(8) -0.0006(8)
N7 0.0265(11) 0.0195(11) 0.0242(11) 0.0072(9) 0.0148(9) 0.0039(9)
N8 0.0171(11) 0.0272(13) 0.0327(13) -0.0077(10) 0.0025(9) -0.0059(9)
C1 0.0168(12) 0.0213(13) 0.0179(12) -0.0023(10) 0.0049(10) -0.0033(10)
C2 0.0148(11) 0.0168(12) 0.0148(11) 0.0026(9) 0.0044(9) 0.0020(9)
C3 0.0218(14) 0.0353(17) 0.051(2) 0.0002(15) 0.0085(13) -0.0077(12)
C4 0.0316(15) 0.0249(14) 0.0254(14) -0.0028(12) 0.0039(12) -0.0103(12)
C5 0.0164(12) 0.0313(15) 0.0191(13) 0.0062(11) -0.0013(10) 0.0004(11)
C9 0.0337(15) 0.0209(13) 0.0208(13) -0.0041(11) 0.0160(11) -0.0024(11)
C11 0.0278(14) 0.0257(14) 0.0269(14) 0.0117(11) 0.0126(12) 0.0025(11)
C12 0.0278(14) 0.0277(15) 0.0337(15) -0.0005(12) 0.0195(12) -0.0017(11)
C13 0.0264(15) 0.0457(19) 0.0279(15) 0.0189(14) 0.0043(12) 0.0054(13)
C14 0.0226(12) 0.0122(12) 0.0239(13) -0.0008(10) 0.0107(10) -0.0024(9)
C16 0.0229(13) 0.0332(15) 0.0183(13) 0.0022(11) 0.0032(10) 0.0029(11)
C17 0.0243(14) 0.0400(17) 0.0251(14) 0.0019(13) 0.0065(11) 0.0110(12)
C18 0.0232(13) 0.0216(13) 0.0203(12) -0.0002(10) 0.0115(10) 0.0016(10)
C19 0.0471(18) 0.0304(16) 0.0288(15) -0.0142(13) 0.0204(14) -0.0107(13)
C22 0.0244(13) 0.0157(12) 0.0230(13) 0.0005(10) 0.0045(11) -0.0079(10)
C110 0.0386(17) 0.0197(15) 0.053(2) 0.0076(14) 0.0114(15) 0.0062(13)
C111 0.0497(19) 0.0261(15) 0.0375(17) -0.0040(13) 0.0276(15) 0.0056(13)
C112 0.0374(16) 0.0296(16) 0.0317(15) -0.0075(12) 0.0189(13) -0.0008(13)
C113 0.0311(15) 0.0147(13) 0.0363(16) -0.0001(11) 0.0124(12) 0.0045(11)
C114 0.0405(17) 0.0280(16) 0.0363(16) 0.0051(12) 0.0268(14) 0.0055(12)
C115 0.0258(14) 0.0427(18) 0.0352(16) 0.0038(14) 0.0150(13) 0.0112(13)
C116 0.0239(13) 0.0223(14) 0.0281(14) -0.0047(11) 0.0067(11) -0.0038(11)
C123 0.0336(17) 0.046(2) 0.0371(17) 0.0178(15) 0.0117(14) 0.0181(14)
C125 0.052(2) 0.0325(17) 0.0236(15) 0.0050(12) 0.0103(14) -0.0124(14)
N21 0.0172(11) 0.0194(12) 0.0356(13) -0.0017(10) -0.0033(9) 0.0034(9)
N22 0.0266(12) 0.0253(12) 0.0268(12) -0.0066(9) 0.0188(10) -0.0023(9)
N23 0.0172(10) 0.0255(12) 0.0177(10) 0.0014(9) 0.0072(8) 0.0007(9)
N24 0.0182(10) 0.0133(10) 0.0201(10) -0.0004(8) 0.0102(8) 0.0000(8)
N25 0.0149(10) 0.0159(10) 0.0188(10) -0.0039(8) 0.0035(8) 0.0032(8)
N26 0.0171(10) 0.0182(11) 0.0177(10) -0.0008(8) 0.0084(8) -0.0028(8)
N27 0.0156(10) 0.0176(11) 0.0160(10) -0.0016(8) 0.0031(8) -0.0010(8)
N28 0.0157(10) 0.0191(11) 0.0157(10) -0.0024(8) 0.0059(8) 0.0025(8)
C21 0.0390(17) 0.0229(15) 0.0382(17) 0.0090(13) 0.0079(14) 0.0047(13)
C23 0.0149(12) 0.0269(14) 0.0181(12) -0.0047(10) 0.0033(10) 0.0013(10)
C24 0.0322(16) 0.0240(15) 0.0371(17) 0.0013(13) -0.0014(13) 0.0066(12)
C25 0.0338(16) 0.0444(19) 0.0314(16) -0.0126(14) 0.0155(13) 0.0085(14)
C26 0.051(2) 0.0226(15) 0.052(2) 0.0106(14) 0.0335(17) 0.0039(13)
C27 0.0341(15) 0.0184(14) 0.0380(16) -0.0030(12) 0.0160(13) -0.0066(11)
C28 0.0438(17) 0.0329(16) 0.0342(16) -0.0135(13) 0.0298(14) -0.0104(13)
C29 0.0281(15) 0.0298(16) 0.057(2) -0.0042(14) 0.0275(15) 0.0023(12)
C210 0.0216(14) 0.056(2) 0.0186(13) -0.0067(13) 0.0040(11) 0.0005(13)
C211 0.0325(15) 0.0451(18) 0.0224(14) 0.0035(13) 0.0117(12) -0.0048(13)
C212 0.0177(12) 0.0322(15) 0.0238(13) -0.0013(12) 0.0062(10) 0.0030(11)
C213 0.0238(14) 0.0290(15) 0.0270(14) -0.0058(12) 0.0045(11) -0.0082(11)
C214 0.0288(14) 0.0297(15) 0.0282(14) -0.0023(12) 0.0128(12) -0.0139(12)
C215 0.0226(13) 0.0325(16) 0.0291(14) -0.0001(12) 0.0135(11) -0.0070(11)
C216 0.0334(15) 0.0342(16) 0.0161(13) -0.0085(11) 0.0069(11) -0.0111(12)
C217 0.0188(12) 0.0249(14) 0.0303(14) -0.0090(12) 0.0061(11) 0.0065(11)
C218 0.0241(14) 0.0271(15) 0.0365(17) -0.0066(13) -0.0011(12) -0.0027(12)
C219 0.0263(13) 0.0195(13) 0.0203(13) -0.0007(10) 0.0121(11) -0.0060(10)
C220 0.0210(12) 0.0202(13) 0.0167(12) -0.0006(10) 0.0011(10) -0.0031(10)
C221 0.0270(15) 0.0226(14) 0.0429(18) -0.0135(13) 0.0039(13) 0.0039(12)
C222 0.0247(13) 0.0132(12) 0.0315(14) -0.0027(10) 0.0163(11) 0.0004(10)
C223 0.0133(11) 0.0223(13) 0.0198(12) 0.0018(10) 0.0044(9) 0.0010(9)
C224 0.0147(11) 0.0199(12) 0.0167(12) -0.0063(10) 0.0072(9) -0.0047(9)
C225 0.0190(14) 0.0331(17) 0.0501(19) -0.0056(14) 0.0015(13) 0.0059(12)

loop_
_atom_type_symbol
_atom_type_description
_atom_type_scat_dispersion_real
_atom_type_scat_dispersion_imag
_atom_type_scat_source
C C 0.0033 0.0016 'International Tables Vol C Tables 4.2.6.8 and 6.1.1.4'
H H 0.0000 0.0000 'International Tables Vol C Tables 4.2.6.8 and 6.1.1.4'
N N 0.0061 0.0033 'International Tables Vol C Tables 4.2.6.8 and 6.1.1.4'
Nb Nb -2.0727 0.6215 'International Tables Vol C Tables 4.2.6.8 and 6.1.1.4'

loop_
_geom_angle_atom_site_label_1
_geom_angle_atom_site_label_2
_geom_angle_atom_site_label_3
_geom_angle
_geom_angle_site_symmetry_1
_geom_angle_site_symmetry_3
_geom_angle_publ_flag
N6 Nb1 N5 96.08(9) . . ?
N6 Nb1 N4 103.20(8) . . ?
N5 Nb1 N4 102.47(8) . . ?
N6 Nb1 N1 105.38(8) . . ?
N5 Nb1 N1 98.01(8) . . ?
N4 Nb1 N1 142.57(7) . . ?
N6 Nb1 N2 95.16(8) . . ?
N5 Nb1 N2 156.30(8) . . ?
N4 Nb1 N2 95.17(7) . . ?
N1 Nb1 N2 58.81(7) . . ?
N6 Nb1 N3 161.32(8) . . ?
N5 Nb1 N3 90.36(8) . . ?
N4 Nb1 N3 58.20(7) . . ?
N1 Nb1 N3 90.98(7) . . ?
N2 Nb1 N3 85.55(7) . . ?
N6 Nb1 C1 100.92(8) . . ?
N5 Nb1 C1 127.47(8) . . ?
N4 Nb1 C1 120.86(7) . . ?
N1 Nb1 C1 29.53(7) . . ?
N2 Nb1 C1 29.30(7) . . ?
N3 Nb1 C1 88.83(7) . . ?
N28 Nb2 N23 98.64(9) . . ?
N28 Nb2 N25 103.14(8) . . ?
N23 Nb2 N25 99.94(8) . . ?
N28 Nb2 N24 99.09(8) . . ?
N23 Nb2 N24 99.15(8) . . ?
N25 Nb2 N24 148.00(8) . . ?
N28 Nb2 N26 97.93(8) . . ?
N23 Nb2 N26 154.21(8) . . ?
N25 Nb2 N26 95.35(8) . . ?
N24 Nb2 N26 58.68(7) . . ?
N28 Nb2 N27 160.87(8) . . ?
N23 Nb2 N27 89.52(8) . . ?
N25 Nb2 N27 58.20(7) . . ?
N24 Nb2 N27 96.63(7) . . ?
N26 Nb2 N27 81.03(7) . . ?
C1 N1 C22 124.2(2) . . ?
C1 N1 Nb1 96.15(15) . . ?
C22 N1 Nb1 135.23(16) . . ?
C1 N2 C5 123.5(2) . . ?
C1 N2 Nb1 92.23(14) . . ?
C5 N2 Nb1 143.09(17) . . ?
C2 N3 C9 122.6(2) . . ?
C2 N3 Nb1 88.67(14) . . ?
C9 N3 Nb1 144.06(16) . . ?
C2 N4 C14 121.5(2) . . ?
C2 N4 Nb1 99.77(14) . . ?
C14 N4 Nb1 132.51(15) . . ?
C16 N5 C17 107.6(2) . . ?
C16 N5 Nb1 126.30(16) . . ?
C17 N5 Nb1 126.12(17) . . ?
C18 N6 Nb1 176.43(17) . . ?
C2 N7 C12 122.6(2) . . ?
C2 N7 C11 121.3(2) . . ?
C12 N7 C11 115.0(2) . . ?
C1 N8 C3 121.1(2) . . ?
C1 N8 C4 122.3(2) . . ?
C3 N8 C4 116.0(2) . . ?
N2 C1 N1 112.7(2) . . ?
N2 C1 N8 124.0(2) . . ?
N1 C1 N8 123.3(2) . . ?
N2 C1 Nb1 58.47(12) . . ?
N1 C1 Nb1 54.32(12) . . ?
N8 C1 Nb1 177.44(19) . . ?
N3 C2 N4 113.3(2) . . ?
N3 C2 N7 126.0(2) . . ?
N4 C2 N7 120.6(2) . . ?
N8 C3 H3A 109.5 . . ?
N8 C3 H3B 109.5 . . ?
H3A C3 H3B 109.5 . . ?
N8 C3 H3C 109.5 . . ?
H3A C3 H3C 109.5 . . ?
H3B C3 H3C 109.5 . . ?
N8 C4 H4A 109.5 . . ?
N8 C4 H4B 109.5 . . ?
H4A C4 H4B 109.5 . . ?
N8 C4 H4C 109.5 . . ?
H4A C4 H4C 109.5 . . ?
H4B C4 H4C 109.5 . . ?
N2 C5 C13 111.0(2) . . ?
N2 C5 C123 111.4(2) . . ?
C13 C5 C123 108.4(2) . . ?
N2 C5 H5 108.7 . . ?
C13 C5 H5 108.7 . . ?
C123 C5 H5 108.7 . . ?
N3 C9 C19 111.1(2) . . ?
N3 C9 C111 111.2(2) . . ?
C19 C9 C111 108.4(2) . . ?
N3 C9 H9 108.7 . . ?
C19 C9 H9 108.7 . . ?
C111 C9 H9 108.7 . . ?
N7 C11 H11A 109.5 . . ?
N7 C11 H11B 109.5 . . ?
H11A C11 H11B 109.5 . . ?
N7 C11 H11C 109.5 . . ?
H11A C11 H11C 109.5 . . ?
H11B C11 H11C 109.5 . . ?
N7 C12 H12A 109.5 . . ?
N7 C12 H12B 109.5 . . ?
H12A C12 H12B 109.5 . . ?
N7 C12 H12C 109.5 . . ?
H12A C12 H12C 109.5 . . ?
H12B C12 H12C 109.5 . . ?
C5 C13 H13A 109.5 . . ?
C5 C13 H13B 109.5 . . ?
H13A C13 H13B 109.5 . . ?
C5 C13 H13C 109.5 . . ?
H13A C13 H13C 109.5 . . ?
H13B C13 H13C 109.5 . . ?
N4 C14 C116 110.5(2) . . ?
N4 C14 C113 109.0(2) . . ?
C116 C14 C113 111.8(2) . . ?
N4 C14 H14 108.5 . . ?
C116 C14 H14 108.5 . . ?
C113 C14 H14 108.5 . . ?
N5 C16 H16A 109.5 . . ?
N5 C16 H16B 109.5 . . ?
H16A C16 H16B 109.5 . . ?
N5 C16 H16C 109.5 . . ?
H16A C16 H16C 109.5 . . ?
H16B C16 H16C 109.5 . . ?
N5 C17 H17A 109.5 . . ?
N5 C17 H17B 109.5 . . ?
H17A C17 H17B 109.5 . . ?
N5 C17 H17C 109.5 . . ?
H17A C17 H17C 109.5 . . ?
H17B C17 H17C 109.5 . . ?
N6 C18 C114 109.8(2) . . ?
N6 C18 C115 109.2(2) . . ?
C114 C18 C115 109.1(2) . . ?
N6 C18 C112 110.1(2) . . ?
C114 C18 C112 109.1(2) . . ?
C115 C18 C112 109.4(2) . . ?
C9 C19 H19A 109.5 . . ?
C9 C19 H19B 109.5 . . ?
H19A C19 H19B 109.5 . . ?
C9 C19 H19C 109.5 . . ?
H19A C19 H19C 109.5 . . ?
H19B C19 H19C 109.5 . . ?
N1 C22 C125 111.1(2) . . ?
N1 C22 C110 109.9(2) . . ?
C125 C22 C110 110.9(2) . . ?
N1 C22 H22 108.3 . . ?
C125 C22 H22 108.3 . . ?
C110 C22 H22 108.3 . . ?
C22 C110 H11D 109.5 . . ?
C22 C110 H11E 109.5 . . ?
H11D C110 H11E 109.5 . . ?
C22 C110 H11F 109.5 . . ?
H11D C110 H11F 109.5 . . ?
H11E C110 H11F 109.5 . . ?
C9 C111 H11G 109.5 . . ?
C9 C111 H11H 109.5 . . ?
H11G C111 H11H 109.5 . . ?
C9 C111 H11I 109.5 . . ?
H11G C111 H11I 109.5 . . ?
H11H C111 H11I 109.5 . . ?
C18 C112 H11J 109.5 . . ?
C18 C112 H11K 109.5 . . ?
H11J C112 H11K 109.5 . . ?
C18 C112 H11L 109.5 . . ?
H11J C112 H11L 109.5 . . ?
H11K C112 H11L 109.5 . . ?
C14 C113 H11M 109.5 . . ?
C14 C113 H11N 109.5 . . ?
H11M C113 H11N 109.5 . . ?
C14 C113 H11O 109.5 . . ?
H11M C113 H11O 109.5 . . ?
H11N C113 H11O 109.5 . . ?
C18 C114 H11V 109.5 . . ?
C18 C114 H11W 109.5 . . ?
H11V C114 H11W 109.5 . . ?
C18 C114 H11Z 109.5 . . ?
H11V C114 H11Z 109.5 . . ?
H11W C114 H11Z 109.5 . . ?
C18 C115 H11P 109.5 . . ?
C18 C115 H11Q 109.5 . . ?
H11P C115 H11Q 109.5 . . ?
C18 C115 H11R 109.5 . . ?
H11P C115 H11R 109.5 . . ?
H11Q C115 H11R 109.5 . . ?
C14 C116 H11S 109.5 . . ?
C14 C116 H11T 109.5 . . ?
H11S C116 H11T 109.5 . . ?
C14 C116 H11U 109.5 . . ?
H11S C116 H11U 109.5 . . ?
H11T C116 H11U 109.5 . . ?
C5 C123 H12D 109.5 . . ?
C5 C123 H12E 109.5 . . ?
H12D C123 H12E 109.5 . . ?
C5 C123 H12F 109.5 . . ?
H12D C123 H12F 109.5 . . ?
H12E C123 H12F 109.5 . . ?
C22 C125 H12G 109.5 . . ?
C22 C125 H12H 109.5 . . ?
H12G C125 H12H 109.5 . . ?
C22 C125 H12I 109.5 . . ?
H12G C125 H12I 109.5 . . ?
H12H C125 H12I 109.5 . . ?
C223 N21 C225 119.8(2) . . ?
C223 N21 C24 121.2(2) . . ?
C225 N21 C24 115.9(2) . . ?
C224 N22 C28 122.4(2) . . ?
C224 N22 C29 119.1(2) . . ?
C28 N22 C29 114.3(2) . . ?
C211 N23 C215 107.4(2) . . ?
C211 N23 Nb2 127.01(17) . . ?
C215 N23 Nb2 125.51(16) . . ?
C224 N24 C222 124.3(2) . . ?
C224 N24 Nb2 97.22(15) . . ?
C222 N24 Nb2 138.01(15) . . ?
C223 N25 C217 121.1(2) . . ?
C223 N25 Nb2 99.48(15) . . ?
C217 N25 Nb2 131.49(16) . . ?
C224 N26 C219 123.4(2) . . ?
C224 N26 Nb2 92.13(14) . . ?
C219 N26 Nb2 139.53(16) . . ?
C223 N27 C220 120.9(2) . . ?
C223 N27 Nb2 87.81(14) . . ?
C220 N27 Nb2 145.85(16) . . ?
C23 N28 Nb2 171.26(17) . . ?
C222 C21 H21A 109.5 . . ?
C222 C21 H21B 109.5 . . ?
H21A C21 H21B 109.5 . . ?
C222 C21 H21C 109.5 . . ?
H21A C21 H21C 109.5 . . ?
H21B C21 H21C 109.5 . . ?
N28 C23 C218 110.6(2) . . ?
N28 C23 C212 108.1(2) . . ?
C218 C23 C212 109.7(2) . . ?
N28 C23 C210 110.3(2) . . ?
C218 C23 C210 109.5(2) . . ?
C212 C23 C210 108.6(2) . . ?
N21 C24 H24A 109.5 . . ?
N21 C24 H24B 109.5 . . ?
H24A C24 H24B 109.5 . . ?
N21 C24 H24C 109.5 . . ?
H24A C24 H24C 109.5 . . ?
H24B C24 H24C 109.5 . . ?
C217 C25 H25A 109.5 . . ?
C217 C25 H25B 109.5 . . ?
H25A C25 H25B 109.5 . . ?
C217 C25 H25C 109.5 . . ?
H25A C25 H25C 109.5 . . ?
H25B C25 H25C 109.5 . . ?
C219 C26 H26A 109.5 . . ?
C219 C26 H26B 109.5 . . ?
H26A C26 H26B 109.5 . . ?
C219 C26 H26C 109.5 . . ?
H26A C26 H26C 109.5 . . ?
H26B C26 H26C 109.5 . . ?
C222 C27 H27A 109.5 . . ?
C222 C27 H27B 109.5 . . ?
H27A C27 H27B 109.5 . . ?
C222 C27 H27C 109.5 . . ?
H27A C27 H27C 109.5 . . ?
H27B C27 H27C 109.5 . . ?
N22 C28 H28A 109.5 . . ?
N22 C28 H28B 109.5 . . ?
H28A C28 H28B 109.5 . . ?
N22 C28 H28C 109.5 . . ?
H28A C28 H28C 109.5 . . ?
H28B C28 H28C 109.5 . . ?
N22 C29 H29A 109.5 . . ?
N22 C29 H29B 109.5 . . ?
H29A C29 H29B 109.5 . . ?
N22 C29 H29C 109.5 . . ?
H29A C29 H29C 109.5 . . ?
H29B C29 H29C 109.5 . . ?
C23 C210 H21D 109.5 . . ?
C23 C210 H21E 109.5 . . ?
H21D C210 H21E 109.5 . . ?
C23 C210 H21F 109.5 . . ?
H21D C210 H21F 109.5 . . ?
H21E C210 H21F 109.5 . . ?
N23 C211 H21G 109.5 . . ?
N23 C211 H21H 109.5 . . ?
H21G C211 H21H 109.5 . . ?
N23 C211 H21I 109.5 . . ?
H21G C211 H21I 109.5 . . ?
H21H C211 H21I 109.5 . . ?
C23 C212 H21V 109.5 . . ?
C23 C212 H21W 109.5 . . ?
H21V C212 H21W 109.5 . . ?
C23 C212 H21Z 109.5 . . ?
H21V C212 H21Z 109.5 . . ?
H21W C212 H21Z 109.5 . . ?
C220 C213 H21J 109.5 . . ?
C220 C213 H21K 109.5 . . ?
H21J C213 H21K 109.5 . . ?
C220 C213 H21L 109.5 . . ?
H21J C213 H21L 109.5 . . ?
H21K C213 H21L 109.5 . . ?
C219 C214 H21M 109.5 . . ?
C219 C214 H21N 109.5 . . ?
H21M C214 H21N 109.5 . . ?
C219 C214 H21O 109.5 . . ?
H21M C214 H21O 109.5 . . ?
H21N C214 H21O 109.5 . . ?
N23 C215 H21X 109.5 . . ?
N23 C215 H21Y 109.5 . . ?
H21X C215 H21Y 109.5 . . ?
N23 C215 H210 109.5 . . ?
H21X C215 H210 109.5 . . ?
H21Y C215 H210 109.5 . . ?
C220 C216 H21P 109.5 . . ?
C220 C216 H21Q 109.5 . . ?
H21P C216 H21Q 109.5 . . ?
C220 C216 H21R 109.5 . . ?
H21P C216 H21R 109.5 . . ?
H21Q C216 H21R 109.5 . . ?
N25 C217 C25 110.7(2) . . ?
N25 C217 C221 111.3(2) . . ?
C25 C217 C221 110.8(2) . . ?
N25 C217 H217 108.0 . . ?
C25 C217 H217 108.0 . . ?
C221 C217 H217 108.0 . . ?
C23 C218 H21S 109.5 . . ?
C23 C218 H21T 109.5 . . ?
H21S C218 H21T 109.5 . . ?
C23 C218 H21U 109.5 . . ?
H21S C218 H21U 109.5 . . ?
H21T C218 H21U 109.5 . . ?
N26 C219 C26 109.0(2) . . ?
N26 C219 C214 112.1(2) . . ?
C26 C219 C214 110.9(2) . . ?
N26 C219 H219 108.3 . . ?
C26 C219 H219 108.3 . . ?
C214 C219 H219 108.3 . . ?
N27 C220 C216 110.4(2) . . ?
N27 C220 C213 111.9(2) . . ?
C216 C220 C213 109.8(2) . . ?
N27 C220 H220 108.2 . . ?
C216 C220 H220 108.2 . . ?
C213 C220 H220 108.2 . . ?
C217 C221 H22A 109.5 . . ?
C217 C221 H22B 109.5 . . ?
H22A C221 H22B 109.5 . . ?
C217 C221 H22C 109.5 . . ?
H22A C221 H22C 109.5 . . ?
H22B C221 H22C 109.5 . . ?
N24 C222 C21 109.9(2) . . ?
N24 C222 C27 111.3(2) . . ?
C21 C222 C27 110.5(2) . . ?
N24 C222 H222 108.4 . . ?
C21 C222 H222 108.4 . . ?
C27 C222 H222 108.4 . . ?
N27 C223 N25 114.5(2) . . ?
N27 C223 N21 123.0(2) . . ?
N25 C223 N21 122.5(2) . . ?
N26 C224 N24 111.8(2) . . ?
N26 C224 N22 127.0(2) . . ?
N24 C224 N22 121.3(2) . . ?
N21 C225 H22D 109.5 . . ?
N21 C225 H22E 109.5 . . ?
H22D C225 H22E 109.5 . . ?
N21 C225 H22F 109.5 . . ?
H22D C225 H22F 109.5 . . ?
H22E C225 H22F 109.5 . . ?

loop_
_geom_bond_atom_site_label_1
_geom_bond_atom_site_label_2
_geom_bond_distance
_geom_bond_site_symmetry_2
_geom_bond_publ_flag
Nb1 N6 1.777(2) . ?
Nb1 N5 2.013(2) . ?
Nb1 N4 2.1427(19) . ?
Nb1 N1 2.201(2) . ?
Nb1 N2 2.298(2) . ?
Nb1 N3 2.4170(19) . ?
Nb1 C1 2.694(2) . ?
Nb2 N28 1.775(2) . ?
Nb2 N23 2.009(2) . ?
Nb2 N25 2.148(2) . ?
Nb2 N24 2.1843(19) . ?
Nb2 N26 2.3069(19) . ?
Nb2 N27 2.428(2) . ?
N1 C1 1.336(3) . ?
N1 C22 1.465(3) . ?
N2 C1 1.319(3) . ?
N2 C5 1.463(3) . ?
N3 C2 1.313(3) . ?
N3 C9 1.464(3) . ?
N4 C2 1.357(3) . ?
N4 C14 1.467(3) . ?
N5 C16 1.457(3) . ?
N5 C17 1.460(3) . ?
N6 C18 1.458(3) . ?
N7 C2 1.393(3) . ?
N7 C12 1.445(3) . ?
N7 C11 1.453(3) . ?
N8 C1 1.403(3) . ?
N8 C3 1.440(4) . ?
N8 C4 1.446(4) . ?
C3 H3A 0.9800 . ?
C3 H3B 0.9800 . ?
C3 H3C 0.9800 . ?
C4 H4A 0.9800 . ?
C4 H4B 0.9800 . ?
C4 H4C 0.9800 . ?
C5 C13 1.519(4) . ?
C5 C123 1.521(4) . ?
C5 H5 1.0000 . ?
C9 C19 1.521(4) . ?
C9 C111 1.532(4) . ?
C9 H9 1.0000 . ?
C11 H11A 0.9800 . ?
C11 H11B 0.9800 . ?
C11 H11C 0.9800 . ?
C12 H12A 0.9800 . ?
C12 H12B 0.9800 . ?
C12 H12C 0.9800 . ?
C13 H13A 0.9800 . ?
C13 H13B 0.9800 . ?
C13 H13C 0.9800 . ?
C14 C116 1.523(4) . ?
C14 C113 1.529(3) . ?
C14 H14 1.0000 . ?
C16 H16A 0.9800 . ?
C16 H16B 0.9800 . ?
C16 H16C 0.9800 . ?
C17 H17A 0.9800 . ?
C17 H17B 0.9800 . ?
C17 H17C 0.9800 . ?
C18 C114 1.521(4) . ?
C18 C115 1.531(4) . ?
C18 C112 1.536(4) . ?
C19 H19A 0.9800 . ?
C19 H19B 0.9800 . ?
C19 H19C 0.9800 . ?
C22 C125 1.516(4) . ?
C22 C110 1.518(4) . ?
C22 H22 1.0000 . ?
C110 H11D 0.9800 . ?
C110 H11E 0.9800 . ?
C110 H11F 0.9800 . ?
C111 H11G 0.9800 . ?
C111 H11H 0.9800 . ?
C111 H11I 0.9800 . ?
C112 H11J 0.9800 . ?
C112 H11K 0.9800 . ?
C112 H11L 0.9800 . ?
C113 H11M 0.9800 . ?
C113 H11N 0.9800 . ?
C113 H11O 0.9800 . ?
C114 H11V 0.9800 . ?
C114 H11W 0.9800 . ?
C114 H11Z 0.9800 . ?
C115 H11P 0.9800 . ?
C115 H11Q 0.9800 . ?
C115 H11R 0.9800 . ?
C116 H11S 0.9800 . ?
C116 H11T 0.9800 . ?
C116 H11U 0.9800 . ?
C123 H12D 0.9800 . ?
C123 H12E 0.9800 . ?
C123 H12F 0.9800 . ?
C125 H12G 0.9800 . ?
C125 H12H 0.9800 . ?
C125 H12I 0.9800 . ?
N21 C223 1.408(3) . ?
N21 C225 1.442(4) . ?
N21 C24 1.454(4) . ?
N22 C224 1.402(3) . ?
N22 C28 1.443(3) . ?
N22 C29 1.455(4) . ?
N23 C211 1.457(3) . ?
N23 C215 1.462(3) . ?
N24 C224 1.339(3) . ?
N24 C222 1.455(3) . ?
N25 C223 1.346(3) . ?
N25 C217 1.473(3) . ?
N26 C224 1.323(3) . ?
N26 C219 1.467(3) . ?
N27 C223 1.315(3) . ?
N27 C220 1.467(3) . ?
N28 C23 1.449(3) . ?
C21 C222 1.525(4) . ?
C21 H21A 0.9800 . ?
C21 H21B 0.9800 . ?
C21 H21C 0.9800 . ?
C23 C218 1.531(4) . ?
C23 C212 1.531(3) . ?
C23 C210 1.532(4) . ?
C24 H24A 0.9800 . ?
C24 H24B 0.9800 . ?
C24 H24C 0.9800 . ?
C25 C217 1.516(4) . ?
C25 H25A 0.9800 . ?
C25 H25B 0.9800 . ?
C25 H25C 0.9800 . ?
C26 C219 1.514(4) . ?
C26 H26A 0.9800 . ?
C26 H26B 0.9800 . ?
C26 H26C 0.9800 . ?
C27 C222 1.526(4) . ?
C27 H27A 0.9800 . ?
C27 H27B 0.9800 . ?
C27 H27C 0.9800 . ?
C28 H28A 0.9800 . ?
C28 H28B 0.9800 . ?
C28 H28C 0.9800 . ?
C29 H29A 0.9800 . ?
C29 H29B 0.9800 . ?
C29 H29C 0.9800 . ?
C210 H21D 0.9800 . ?
C210 H21E 0.9800 . ?
C210 H21F 0.9800 . ?
C211 H21G 0.9800 . ?
C211 H21H 0.9800 . ?
C211 H21I 0.9800 . ?
C212 H21V 0.9800 . ?
C212 H21W 0.9800 . ?
C212 H21Z 0.9800 . ?
C213 C220 1.528(4) . ?
C213 H21J 0.9800 . ?
C213 H21K 0.9800 . ?
C213 H21L 0.9800 . ?
C214 C219 1.525(4) . ?
C214 H21M 0.9800 . ?
C214 H21N 0.9800 . ?
C214 H21O 0.9800 . ?
C215 H21X 0.9800 . ?
C215 H21Y 0.9800 . ?
C215 H210 0.9800 . ?
C216 C220 1.516(4) . ?
C216 H21P 0.9800 . ?
C216 H21Q 0.9800 . ?
C216 H21R 0.9800 . ?
C217 C221 1.524(4) . ?
C217 H217 1.0000 . ?
C218 H21S 0.9800 . ?
C218 H21T 0.9800 . ?
C218 H21U 0.9800 . ?
C219 H219 1.0000 . ?
C220 H220 1.0000 . ?
C221 H22A 0.9800 . ?
C221 H22B 0.9800 . ?
C221 H22C 0.9800 . ?
C222 H222 1.0000 . ?
C225 H22D 0.9800 . ?
C225 H22E 0.9800 . ?
C225 H22F 0.9800 . ?

loop_
_geom_torsion_atom_site_label_1
_geom_torsion_atom_site_label_2
_geom_torsion_atom_site_label_3
_geom_torsion_atom_site_label_4
_geom_torsion
_geom_torsion_site_symmetry_1
_geom_torsion_site_symmetry_2
_geom_torsion_site_symmetry_3
_geom_torsion_site_symmetry_4
_geom_torsion_publ_flag
N6 Nb1 N1 C1 -85.00(16) . . . . ?
N5 Nb1 N1 C1 176.39(15) . . . . ?
N4 Nb1 N1 C1 53.5(2) . . . . ?
N2 Nb1 N1 C1 1.70(14) . . . . ?
N3 Nb1 N1 C1 85.89(15) . . . . ?
N6 Nb1 N1 C22 70.8(2) . . . . ?
N5 Nb1 N1 C22 -27.8(2) . . . . ?
N4 Nb1 N1 C22 -150.7(2) . . . . ?
N2 Nb1 N1 C22 157.5(3) . . . . ?
N3 Nb1 N1 C22 -118.3(2) . . . . ?
C1 Nb1 N1 C22 155.8(3) . . . . ?
N6 Nb1 N2 C1 103.17(15) . . . . ?
N5 Nb1 N2 C1 -14.9(3) . . . . ?
N4 Nb1 N2 C1 -153.04(15) . . . . ?
N1 Nb1 N2 C1 -1.71(14) . . . . ?
N3 Nb1 N2 C1 -95.57(15) . . . . ?
N6 Nb1 N2 C5 -90.5(3) . . . . ?
N5 Nb1 N2 C5 151.4(3) . . . . ?
N4 Nb1 N2 C5 13.2(3) . . . . ?
N1 Nb1 N2 C5 164.6(3) . . . . ?
N3 Nb1 N2 C5 70.7(3) . . . . ?
C1 Nb1 N2 C5 166.3(4) . . . . ?
N6 Nb1 N3 C2 -5.4(3) . . . . ?
N5 Nb1 N3 C2 105.03(14) . . . . ?
N4 Nb1 N3 C2 0.54(13) . . . . ?
N1 Nb1 N3 C2 -156.95(14) . . . . ?
N2 Nb1 N3 C2 -98.35(14) . . . . ?
C1 Nb1 N3 C2 -127.50(14) . . . . ?
N6 Nb1 N3 C9 146.9(3) . . . . ?
N5 Nb1 N3 C9 -102.6(3) . . . . ?
N4 Nb1 N3 C9 152.9(3) . . . . ?
N1 Nb1 N3 C9 -4.6(3) . . . . ?
N2 Nb1 N3 C9 54.0(3) . . . . ?
C1 Nb1 N3 C9 24.9(3) . . . . ?
N6 Nb1 N4 C2 177.51(14) . . . . ?
N5 Nb1 N4 C2 -83.10(15) . . . . ?
N1 Nb1 N4 C2 38.5(2) . . . . ?
N2 Nb1 N4 C2 80.97(14) . . . . ?
N3 Nb1 N4 C2 -0.53(13) . . . . ?
C1 Nb1 N4 C2 65.99(16) . . . . ?
N6 Nb1 N4 C14 -31.2(2) . . . . ?
N5 Nb1 N4 C14 68.2(2) . . . . ?
N1 Nb1 N4 C14 -170.20(18) . . . . ?
N2 Nb1 N4 C14 -127.7(2) . . . . ?
N3 Nb1 N4 C14 150.8(2) . . . . ?
C1 Nb1 N4 C14 -142.71(19) . . . . ?
N6 Nb1 N5 C16 -4.7(2) . . . . ?
N4 Nb1 N5 C16 -109.6(2) . . . . ?
N1 Nb1 N5 C16 101.9(2) . . . . ?
N2 Nb1 N5 C16 113.2(2) . . . . ?
N3 Nb1 N5 C16 -167.1(2) . . . . ?
C1 Nb1 N5 C16 104.1(2) . . . . ?
N6 Nb1 N5 C17 174.6(2) . . . . ?
N4 Nb1 N5 C17 69.6(2) . . . . ?
N1 Nb1 N5 C17 -78.9(2) . . . . ?
N2 Nb1 N5 C17 -67.5(3) . . . . ?
N3 Nb1 N5 C17 12.2(2) . . . . ?
C1 Nb1 N5 C17 -76.6(2) . . . . ?
N5 Nb1 N6 C18 163(3) . . . . ?
N4 Nb1 N6 C18 -93(3) . . . . ?
N1 Nb1 N6 C18 63(3) . . . . ?
N2 Nb1 N6 C18 4(3) . . . . ?
N3 Nb1 N6 C18 -88(3) . . . . ?
C1 Nb1 N6 C18 33(3) . . . . ?
C5 N2 C1 N1 -167.6(2) . . . . ?
Nb1 N2 C1 N1 2.6(2) . . . . ?
C5 N2 C1 N8 10.7(4) . . . . ?
Nb1 N2 C1 N8 -179.1(2) . . . . ?
C5 N2 C1 Nb1 -170.2(3) . . . . ?
C22 N1 C1 N2 -162.3(2) . . . . ?
Nb1 N1 C1 N2 -2.7(2) . . . . ?
C22 N1 C1 N8 19.4(4) . . . . ?
Nb1 N1 C1 N8 179.0(2) . . . . ?
C22 N1 C1 Nb1 -159.6(3) . . . . ?
C3 N8 C1 N2 54.9(4) . . . . ?
C4 N8 C1 N2 -134.0(3) . . . . ?
C3 N8 C1 N1 -127.0(3) . . . . ?
C4 N8 C1 N1 44.1(4) . . . . ?
C3 N8 C1 Nb1 -108(4) . . . . ?
C4 N8 C1 Nb1 63(4) . . . . ?
N6 Nb1 C1 N2 -80.98(16) . . . . ?
N5 Nb1 C1 N2 172.53(14) . . . . ?
N4 Nb1 C1 N2 31.73(17) . . . . ?
N1 Nb1 C1 N2 177.0(2) . . . . ?
N3 Nb1 C1 N2 82.97(15) . . . . ?
N6 Nb1 C1 N1 101.98(15) . . . . ?
N5 Nb1 C1 N1 -4.50(18) . . . . ?
N4 Nb1 C1 N1 -145.30(14) . . . . ?
N2 Nb1 C1 N1 -177.0(2) . . . . ?
N3 Nb1 C1 N1 -94.06(15) . . . . ?
N6 Nb1 C1 N8 82(4) . . . . ?
N5 Nb1 C1 N8 -24(4) . . . . ?
N4 Nb1 C1 N8 -165(4) . . . . ?
N1 Nb1 C1 N8 -20(4) . . . . ?
N2 Nb1 C1 N8 163(4) . . . . ?
N3 Nb1 C1 N8 -114(4) . . . . ?
C9 N3 C2 N4 -161.9(2) . . . . ?
Nb1 N3 C2 N4 -0.80(19) . . . . ?
C9 N3 C2 N7 17.0(4) . . . . ?
Nb1 N3 C2 N7 178.2(2) . . . . ?
C14 N4 C2 N3 -154.6(2) . . . . ?
Nb1 N4 C2 N3 0.9(2) . . . . ?
C14 N4 C2 N7 26.4(3) . . . . ?
Nb1 N4 C2 N7 -178.12(18) . . . . ?
C12 N7 C2 N3 37.7(4) . . . . ?
C11 N7 C2 N3 -130.0(3) . . . . ?
C12 N7 C2 N4 -143.4(2) . . . . ?
C11 N7 C2 N4 48.9(3) . . . . ?
C1 N2 C5 C13 126.1(3) . . . . ?
Nb1 N2 C5 C13 -37.4(4) . . . . ?
C1 N2 C5 C123 -113.0(3) . . . . ?
Nb1 N2 C5 C123 83.5(3) . . . . ?
C2 N3 C9 C19 123.8(3) . . . . ?
Nb1 N3 C9 C19 -22.8(4) . . . . ?
C2 N3 C9 C111 -115.4(3) . . . . ?
Nb1 N3 C9 C111 98.0(3) . . . . ?
C2 N4 C14 C116 102.4(3) . . . . ?
Nb1 N4 C14 C116 -43.9(3) . . . . ?
C2 N4 C14 C113 -134.3(2) . . . . ?
Nb1 N4 C14 C113 79.4(3) . . . . ?
Nb1 N6 C18 C114 -100(3) . . . . ?
Nb1 N6 C18 C115 20(3) . . . . ?
Nb1 N6 C18 C112 140(3) . . . . ?
C1 N1 C22 C125 110.9(3) . . . . ?
Nb1 N1 C22 C125 -39.6(3) . . . . ?
C1 N1 C22 C110 -126.1(3) . . . . ?
Nb1 N1 C22 C110 83.4(3) . . . . ?
N28 Nb2 N23 C211 -2.2(2) . . . . ?
N25 Nb2 N23 C211 -107.3(2) . . . . ?
N24 Nb2 N23 C211 98.5(2) . . . . ?
N26 Nb2 N23 C211 127.2(2) . . . . ?
N27 Nb2 N23 C211 -164.8(2) . . . . ?
N28 Nb2 N23 C215 173.3(2) . . . . ?
N25 Nb2 N23 C215 68.2(2) . . . . ?
N24 Nb2 N23 C215 -86.0(2) . . . . ?
N26 Nb2 N23 C215 -57.3(3) . . . . ?
N27 Nb2 N23 C215 10.6(2) . . . . ?
N28 Nb2 N24 C224 -90.96(15) . . . . ?
N23 Nb2 N24 C224 168.68(14) . . . . ?
N25 Nb2 N24 C224 42.7(2) . . . . ?
N26 Nb2 N24 C224 2.84(13) . . . . ?
N27 Nb2 N24 C224 78.10(15) . . . . ?
N28 Nb2 N24 C222 97.2(2) . . . . ?
N23 Nb2 N24 C222 -3.2(3) . . . . ?
N25 Nb2 N24 C222 -129.2(2) . . . . ?
N26 Nb2 N24 C222 -169.0(3) . . . . ?
N27 Nb2 N24 C222 -93.8(2) . . . . ?
N28 Nb2 N25 C223 175.23(15) . . . . ?
N23 Nb2 N25 C223 -83.38(16) . . . . ?
N24 Nb2 N25 C223 42.4(2) . . . . ?
N26 Nb2 N25 C223 75.77(15) . . . . ?
N27 Nb2 N25 C223 -0.20(13) . . . . ?
N28 Nb2 N25 C217 -36.9(2) . . . . ?
N23 Nb2 N25 C217 64.5(2) . . . . ?
N24 Nb2 N25 C217 -169.70(19) . . . . ?
N26 Nb2 N25 C217 -136.3(2) . . . . ?
N27 Nb2 N25 C217 147.7(2) . . . . ?
N28 Nb2 N26 C224 93.00(15) . . . . ?
N23 Nb2 N26 C224 -36.6(2) . . . . ?
N25 Nb2 N26 C224 -162.91(14) . . . . ?
N24 Nb2 N26 C224 -2.85(13) . . . . ?
N27 Nb2 N26 C224 -106.32(14) . . . . ?
N28 Nb2 N26 C219 -60.1(3) . . . . ?
N23 Nb2 N26 C219 170.3(2) . . . . ?
N25 Nb2 N26 C219 44.0(2) . . . . ?
N24 Nb2 N26 C219 -155.9(3) . . . . ?
N27 Nb2 N26 C219 100.6(2) . . . . ?
N28 Nb2 N27 C223 -13.5(3) . . . . ?
N23 Nb2 N27 C223 102.24(15) . . . . ?
N25 Nb2 N27 C223 0.21(14) . . . . ?
N24 Nb2 N27 C223 -158.61(14) . . . . ?
N26 Nb2 N27 C223 -101.85(15) . . . . ?
N28 Nb2 N27 C220 135.7(3) . . . . ?
N23 Nb2 N27 C220 -108.6(3) . . . . ?
N25 Nb2 N27 C220 149.4(3) . . . . ?
N24 Nb2 N27 C220 -9.4(3) . . . . ?
N26 Nb2 N27 C220 47.3(3) . . . . ?
N23 Nb2 N28 C23 134.7(12) . . . . ?
N25 Nb2 N28 C23 -122.9(12) . . . . ?
N24 Nb2 N28 C23 34.0(12) . . . . ?
N26 Nb2 N28 C23 -25.4(12) . . . . ?
N27 Nb2 N28 C23 -110.9(12) . . . . ?
Nb2 N28 C23 C218 97.0(12) . . . . ?
Nb2 N28 C23 C212 -23.1(13) . . . . ?
Nb2 N28 C23 C210 -141.7(11) . . . . ?
C223 N25 C217 C25 111.7(3) . . . . ?
Nb2 N25 C217 C25 -30.5(3) . . . . ?
C223 N25 C217 C221 -124.6(3) . . . . ?
Nb2 N25 C217 C221 93.2(3) . . . . ?
C224 N26 C219 C26 177.5(2) . . . . ?
Nb2 N26 C219 C26 -35.3(3) . . . . ?
C224 N26 C219 C214 -59.4(3) . . . . ?
Nb2 N26 C219 C214 87.8(3) . . . . ?
C223 N27 C220 C216 114.3(3) . . . . ?
Nb2 N27 C220 C216 -29.0(4) . . . . ?
C223 N27 C220 C213 -123.1(2) . . . . ?
Nb2 N27 C220 C213 93.6(3) . . . . ?
C224 N24 C222 C21 129.2(3) . . . . ?
Nb2 N24 C222 C21 -60.5(3) . . . . ?
C224 N24 C222 C27 -108.1(3) . . . . ?
Nb2 N24 C222 C27 62.1(3) . . . . ?
C220 N27 C223 N25 -160.7(2) . . . . ?
Nb2 N27 C223 N25 -0.3(2) . . . . ?
C220 N27 C223 N21 17.9(4) . . . . ?
Nb2 N27 C223 N21 178.3(2) . . . . ?
C217 N25 C223 N27 -151.9(2) . . . . ?
Nb2 N25 C223 N27 0.4(2) . . . . ?
C217 N25 C223 N21 29.5(4) . . . . ?
Nb2 N25 C223 N21 -178.3(2) . . . . ?
C225 N21 C223 N27 60.8(4) . . . . ?
C24 N21 C223 N27 -140.1(3) . . . . ?
C225 N21 C223 N25 -120.8(3) . . . . ?
C24 N21 C223 N25 38.4(4) . . . . ?
C219 N26 C224 N24 163.7(2) . . . . ?
Nb2 N26 C224 N24 4.3(2) . . . . ?
C219 N26 C224 N22 -16.8(4) . . . . ?
Nb2 N26 C224 N22 -176.2(2) . . . . ?
C222 N24 C224 N26 168.9(2) . . . . ?
Nb2 N24 C224 N26 -4.6(2) . . . . ?
C222 N24 C224 N22 -10.7(4) . . . . ?
Nb2 N24 C224 N22 175.88(19) . . . . ?
C28 N22 C224 N26 -35.2(4) . . . . ?
C29 N22 C224 N26 120.5(3) . . . . ?
C28 N22 C224 N24 144.3(2) . . . . ?
C29 N22 C224 N24 -60.0(3) . . . . ?
